data_4101873
loop_
_publ_author_name
'St\'ephane Beaumont'
'Elizabeth A. Ilardi'
'Lucas R. Monroe'
'Armen Zakarian'

_publ_section_title
;
 Valence Tautomerism in Titanium Enolates: Catalytic Radical
 Haloalkylation and Application in the Total Synthesis of Neodysidenin
;
_journal_name_full 'Journal of the American Chemical Society'
_journal_page_first 1482
_journal_page_last 1483
_journal_paper_doi 10.1021/ja910154f
_journal_volume 132
_journal_year 2010
_chemical_absolute_configuration ad
_chemical_formula_sum 'C14 H14 Cl3 N O3'
_chemical_formula_weight 350.61
_chemical_name_systematic
; 
 ? 
;
_space_group_IT_number 19
_symmetry_cell_setting orthorhombic
_symmetry_space_group_name_Hall 'P 2ac 2ab'
_symmetry_space_group_name_H-M 'P 21 21 21'
_atom_sites_solution_hydrogens geom
_atom_sites_solution_primary direct
_atom_sites_solution_secondary difmap
_audit_creation_method SHELXL-97
_cell_angle_alpha 90.00
_cell_angle_beta 90.00
_cell_angle_gamma 90.00
_cell_formula_units_Z 4
_cell_length_a 5.900(2)
_cell_length_b 11.571(5)
_cell_length_c 23.062(9)
_cell_measurement_temperature 293(2)
_cell_volume 1574.4(11)
_computing_structure_refinement 'SHELXL-97 (Sheldrick, 1997)'
_computing_structure_solution 'SHELXS-97 (Sheldrick, 1990)'
_diffrn_ambient_temperature 293(2)
_diffrn_measured_fraction_theta_full 0.992
_diffrn_measured_fraction_theta_max 0.992
_diffrn_measurement_device_type 'CCD area detector'
_diffrn_measurement_method 'Omega scan'
_diffrn_radiation_monochromator graphite
_diffrn_radiation_source 'fine-focus sealed tube'
_diffrn_radiation_type MoK\a
_diffrn_radiation_wavelength 0.71073
_diffrn_reflns_av_R_equivalents 0.0542
_diffrn_reflns_av_sigmaI/netI 0.0341
_diffrn_reflns_limit_h_max 6
_diffrn_reflns_limit_h_min -7
_diffrn_reflns_limit_k_max 14
_diffrn_reflns_limit_k_min -14
_diffrn_reflns_limit_l_max 28
_diffrn_reflns_limit_l_min -28
_diffrn_reflns_number 12539
_diffrn_reflns_theta_full 26.44
_diffrn_reflns_theta_max 26.44
_diffrn_reflns_theta_min 1.77
_exptl_absorpt_coefficient_mu 0.590
_exptl_absorpt_correction_T_max 0.276
_exptl_absorpt_correction_T_min 0.216
_exptl_absorpt_correction_type empirical
_exptl_absorpt_process_details 'psi scan'
_exptl_crystal_colour colorless
_exptl_crystal_density_diffrn 1.479
_exptl_crystal_density_method 'not measured'
_exptl_crystal_description rod
_exptl_crystal_F_000 720
_exptl_crystal_size_max 0.3
_exptl_crystal_size_mid 0.15
_exptl_crystal_size_min 0.15
_refine_diff_density_max 0.332
_refine_diff_density_min -0.212
_refine_diff_density_rms 0.073
_refine_ls_abs_structure_details 'Flack H D (1983), Acta Cryst. A39, 876-881'
_refine_ls_abs_structure_Flack -0.04(7)
_refine_ls_extinction_coef 0.090(5)
_refine_ls_extinction_expression Fc^*^=kFc[1+0.001xFc^2^\l^3^/sin(2\q)]^-1/4^
_refine_ls_extinction_method SHELXL
_refine_ls_goodness_of_fit_ref 1.180
_refine_ls_hydrogen_treatment mixed
_refine_ls_matrix_type full
_refine_ls_number_parameters 198
_refine_ls_number_reflns 3191
_refine_ls_number_restraints 0
_refine_ls_restrained_S_all 1.180
_refine_ls_R_factor_all 0.0453
_refine_ls_R_factor_gt 0.0369
_refine_ls_shift/su_max 4.392
_refine_ls_shift/su_mean 0.051
_refine_ls_structure_factor_coef Fsqd
_refine_ls_weighting_details 'calc w=1/[\s^2^(Fo^2^)+(0.0580P)^2^+0.0000P] where P=(Fo^2^+2Fc^2^)/3'
_refine_ls_weighting_scheme calc
_refine_ls_wR_factor_gt 0.0982
_refine_ls_wR_factor_ref 0.1030
_reflns_number_gt 2763
_reflns_number_total 3191
_reflns_threshold_expression >2sigma(I)
_cod_data_source_file ja910154f_si_003.cif
_cod_data_source_block s102109m
_cod_original_cell_volume 1574.3(11)
_cod_database_code 4101873

loop_
_symmetry_equiv_pos_as_xyz
'x, y, z'
'-x+1/2, -y, z+1/2'
'-x, y+1/2, -z+1/2'
'x+1/2, -y+1/2, -z'

loop_
_atom_site_label
_atom_site_type_symbol
_atom_site_fract_x
_atom_site_fract_y
_atom_site_fract_z
_atom_site_U_iso_or_equiv
_atom_site_adp_type
_atom_site_occupancy
_atom_site_symmetry_multiplicity
_atom_site_calc_flag
_atom_site_refinement_flags
_atom_site_disorder_assembly
_atom_site_disorder_group
C1 C 0.1902(4) 0.64684(19) 0.72077(10) 0.0491(5) Uani 1 1 d . . .
C2 C 0.1099(4) 0.62709(18) 0.65789(9) 0.0445(5) Uani 1 1 d . . .
H2 H 0.232(5) 0.588(2) 0.6367(11) 0.053 Uiso 1 1 calc . . .
C3 C -0.1023(6) 0.5517(2) 0.65438(13) 0.0685(8) Uani 1 1 d . . .
H3A H -0.2256 0.5899 0.6736 0.103 Uiso 1 1 calc R . .
H3B H -0.0735 0.4788 0.6729 0.103 Uiso 1 1 calc R . .
H3C H -0.1411 0.5390 0.6145 0.103 Uiso 1 1 calc R . .
C4 C 0.0656(4) 0.74413(17) 0.62868(9) 0.0423(5) Uani 1 1 d . . .
C5 C 0.3909(5) 0.7280(2) 0.56000(9) 0.0503(5) Uani 1 1 d . . .
C6 C 0.4125(7) 0.9154(2) 0.53006(14) 0.0812(10) Uani 1 1 d . . .
H6A H 0.3611 0.9455 0.4931 0.097 Uiso 1 1 calc R . .
H6B H 0.5313 0.9655 0.5447 0.097 Uiso 1 1 calc R . .
C7 C 0.2175(5) 0.91041(18) 0.57258(9) 0.0444(5) Uani 1 1 d . . .
H7 H 0.074(5) 0.924(2) 0.5524(11) 0.053 Uiso 1 1 calc . . .
C8 C 0.2434(6) 0.99485(19) 0.62271(10) 0.0605(6) Uani 1 1 d . . .
H8A H 0.1167 0.9855 0.6491 0.073 Uiso 1 1 calc R . .
H8B H 0.3811 0.9769 0.6438 0.073 Uiso 1 1 calc R . .
C9 C 0.2528(5) 1.11942(18) 0.60239(9) 0.0518(6) Uani 1 1 d . . .
C10 C 0.0790(6) 1.1681(2) 0.57020(13) 0.0666(7) Uani 1 1 d . . .
H10 H -0.0449 1.1227 0.5600 0.080 Uiso 1 1 calc R . .
C11 C 0.0855(7) 1.2822(2) 0.55294(14) 0.0781(8) Uani 1 1 d . . .
H11 H -0.0320 1.3129 0.5309 0.094 Uiso 1 1 calc R . .
C12 C 0.2646(8) 1.3495(2) 0.56828(14) 0.0808(10) Uani 1 1 d . . .
H12 H 0.2684 1.4267 0.5570 0.097 Uiso 1 1 calc R . .
C13 C 0.4378(8) 1.3053(3) 0.59993(15) 0.0850(10) Uani 1 1 d . . .
H13 H 0.5600 1.3516 0.6103 0.102 Uiso 1 1 calc R . .
C14 C 0.4304(6) 1.1889(2) 0.61677(12) 0.0697(7) Uani 1 1 d . . .
H14 H 0.5496 1.1584 0.6383 0.084 Uiso 1 1 calc R . .
Cl1 Cl -0.02075(13) 0.70245(7) 0.76713(3) 0.0744(2) Uani 1 1 d . . .
Cl2 Cl 0.42353(12) 0.74298(7) 0.72172(3) 0.0772(3) Uani 1 1 d . . .
Cl3 Cl 0.28302(18) 0.51172(7) 0.74964(4) 0.0855(3) Uani 1 1 d . . .
N N 0.2311(3) 0.78910(14) 0.59159(7) 0.0417(4) Uani 1 1 d . . .
O1 O -0.1038(3) 0.79970(15) 0.63817(8) 0.0608(5) Uani 1 1 d . . .
O2 O 0.4335(4) 0.62714(15) 0.56112(8) 0.0698(5) Uani 1 1 d . . .
O3 O 0.4955(4) 0.80045(15) 0.52334(8) 0.0656(5) Uani 1 1 d . . .

loop_
_atom_site_aniso_label
_atom_site_aniso_U_11
_atom_site_aniso_U_22
_atom_site_aniso_U_33
_atom_site_aniso_U_23
_atom_site_aniso_U_13
_atom_site_aniso_U_12
C1 0.0491(12) 0.0472(11) 0.0509(13) 0.0108(10) 0.0009(10) 0.0006(10)
C2 0.0528(13) 0.0372(10) 0.0434(11) 0.0038(8) 0.0048(10) -0.0009(10)
C3 0.088(2) 0.0519(13) 0.0658(16) 0.0005(11) -0.0051(16) -0.0229(15)
C4 0.0470(12) 0.0409(10) 0.0391(10) 0.0001(8) 0.0012(9) -0.0010(10)
C5 0.0579(13) 0.0506(13) 0.0423(11) -0.0036(9) 0.0101(10) -0.0046(11)
C6 0.113(3) 0.0549(14) 0.0761(18) 0.0094(13) 0.0442(19) -0.0018(18)
C7 0.0593(14) 0.0402(10) 0.0338(10) 0.0031(8) -0.0015(10) -0.0025(11)
C8 0.1009(19) 0.0439(11) 0.0367(11) -0.0004(9) 0.0005(13) -0.0078(14)
C9 0.0779(17) 0.0412(10) 0.0364(10) -0.0058(8) 0.0063(12) -0.0066(12)
C10 0.0776(19) 0.0479(13) 0.0744(18) -0.0034(11) -0.0004(16) -0.0014(14)
C11 0.098(2) 0.0502(14) 0.086(2) 0.0007(13) -0.0062(19) 0.0053(17)
C12 0.124(3) 0.0438(13) 0.0744(18) -0.0029(12) 0.015(2) -0.0037(19)
C13 0.110(3) 0.0624(16) 0.082(2) -0.0173(15) 0.010(2) -0.035(2)
C14 0.085(2) 0.0619(14) 0.0619(16) -0.0095(12) -0.0099(15) -0.0133(16)
Cl1 0.0750(4) 0.1005(5) 0.0477(3) -0.0050(3) 0.0105(3) 0.0106(4)
Cl2 0.0625(4) 0.0902(5) 0.0789(5) 0.0212(4) -0.0227(3) -0.0254(4)
Cl3 0.1169(7) 0.0609(4) 0.0786(5) 0.0245(3) -0.0190(5) 0.0149(4)
N 0.0549(10) 0.0374(8) 0.0327(8) 0.0006(6) 0.0050(8) -0.0004(9)
O1 0.0540(10) 0.0537(9) 0.0748(11) 0.0121(8) 0.0138(9) 0.0093(9)
O2 0.0859(14) 0.0468(9) 0.0767(12) -0.0038(8) 0.0287(11) 0.0090(10)
O3 0.0815(12) 0.0552(9) 0.0599(10) -0.0018(8) 0.0310(9) -0.0063(10)

loop_
_atom_type_symbol
_atom_type_description
_atom_type_scat_dispersion_real
_atom_type_scat_dispersion_imag
_atom_type_scat_source
C C 0.0033 0.0016 'International Tables Vol C Tables 4.2.6.8 and 6.1.1.4'
H H 0.0000 0.0000 'International Tables Vol C Tables 4.2.6.8 and 6.1.1.4'
N N 0.0061 0.0033 'International Tables Vol C Tables 4.2.6.8 and 6.1.1.4'
O O 0.0106 0.0060 'International Tables Vol C Tables 4.2.6.8 and 6.1.1.4'
Cl Cl 0.1484 0.1585 'International Tables Vol C Tables 4.2.6.8 and 6.1.1.4'

loop_
_geom_angle_atom_site_label_1
_geom_angle_atom_site_label_2
_geom_angle_atom_site_label_3
_geom_angle
_geom_angle_site_symmetry_1
_geom_angle_site_symmetry_3
_geom_angle_publ_flag
C2 C1 Cl1 114.06(17) . . ?
C2 C1 Cl2 110.08(15) . . ?
Cl1 C1 Cl2 108.20(13) . . ?
C2 C1 Cl3 108.37(16) . . ?
Cl1 C1 Cl3 108.07(12) . . ?
Cl2 C1 Cl3 107.89(13) . . ?
C3 C2 C4 109.9(2) . . ?
C3 C2 C1 112.69(19) . . ?
C4 C2 C1 109.53(17) . . ?
C3 C2 H2 108.8(15) . . ?
C4 C2 H2 108.3(15) . . ?
C1 C2 H2 107.5(16) . . ?
C2 C3 H3A 109.5 . . ?
C2 C3 H3B 109.5 . . ?
H3A C3 H3B 109.5 . . ?
C2 C3 H3C 109.5 . . ?
H3A C3 H3C 109.5 . . ?
H3B C3 H3C 109.5 . . ?
O1 C4 N 119.36(19) . . ?
O1 C4 C2 122.1(2) . . ?
N C4 C2 118.54(19) . . ?
O2 C5 O3 121.9(2) . . ?
O2 C5 N 129.1(2) . . ?
O3 C5 N 109.0(2) . . ?
O3 C6 C7 107.2(2) . . ?
O3 C6 H6A 110.3 . . ?
C7 C6 H6A 110.3 . . ?
O3 C6 H6B 110.3 . . ?
C7 C6 H6B 110.3 . . ?
H6A C6 H6B 108.5 . . ?
N C7 C6 100.86(19) . . ?
N C7 C8 112.36(17) . . ?
C6 C7 C8 113.1(2) . . ?
N C7 H7 102.7(16) . . ?
C6 C7 H7 117.1(16) . . ?
C8 C7 H7 109.9(16) . . ?
C9 C8 C7 112.29(18) . . ?
C9 C8 H8A 109.1 . . ?
C7 C8 H8A 109.1 . . ?
C9 C8 H8B 109.1 . . ?
C7 C8 H8B 109.1 . . ?
H8A C8 H8B 107.9 . . ?
C14 C9 C10 117.4(2) . . ?
C14 C9 C8 120.9(3) . . ?
C10 C9 C8 121.6(3) . . ?
C11 C10 C9 121.5(3) . . ?
C11 C10 H10 119.2 . . ?
C9 C10 H10 119.2 . . ?
C12 C11 C10 119.7(3) . . ?
C12 C11 H11 120.2 . . ?
C10 C11 H11 120.2 . . ?
C11 C12 C13 120.6(3) . . ?
C11 C12 H12 119.7 . . ?
C13 C12 H12 119.7 . . ?
C12 C13 C14 119.2(3) . . ?
C12 C13 H13 120.4 . . ?
C14 C13 H13 120.4 . . ?
C9 C14 C13 121.5(3) . . ?
C9 C14 H14 119.2 . . ?
C13 C14 H14 119.2 . . ?
C5 N C4 127.35(18) . . ?
C5 N C7 111.53(17) . . ?
C4 N C7 119.92(18) . . ?
C5 O3 C6 110.9(2) . . ?

loop_
_geom_bond_atom_site_label_1
_geom_bond_atom_site_label_2
_geom_bond_distance
_geom_bond_site_symmetry_2
_geom_bond_publ_flag
C1 C2 1.543(3) . ?
C1 Cl1 1.762(2) . ?
C1 Cl2 1.770(2) . ?
C1 Cl3 1.785(2) . ?
C2 C3 1.528(4) . ?
C2 C4 1.535(3) . ?
C2 H2 0.97(3) . ?
C3 H3A 0.9600 . ?
C3 H3B 0.9600 . ?
C3 H3C 0.9600 . ?
C4 O1 1.209(3) . ?
C4 N 1.398(3) . ?
C5 O2 1.194(3) . ?
C5 O3 1.341(3) . ?
C5 N 1.386(3) . ?
C6 O3 1.426(3) . ?
C6 C7 1.512(4) . ?
C6 H6A 0.9700 . ?
C6 H6B 0.9700 . ?
C7 N 1.473(3) . ?
C7 C8 1.521(3) . ?
C7 H7 0.94(3) . ?
C8 C9 1.517(3) . ?
C8 H8A 0.9700 . ?
C8 H8B 0.9700 . ?
C9 C14 1.361(4) . ?
C9 C10 1.385(4) . ?
C10 C11 1.380(4) . ?
C10 H10 0.9300 . ?
C11 C12 1.360(6) . ?
C11 H11 0.9300 . ?
C12 C13 1.356(6) . ?
C12 H12 0.9300 . ?
C13 C14 1.402(4) . ?
C13 H13 0.9300 . ?
C14 H14 0.9300 . ?

loop_
_geom_torsion_atom_site_label_1
_geom_torsion_atom_site_label_2
_geom_torsion_atom_site_label_3
_geom_torsion_atom_site_label_4
_geom_torsion
_geom_torsion_site_symmetry_1
_geom_torsion_site_symmetry_2
_geom_torsion_site_symmetry_3
_geom_torsion_site_symmetry_4
_geom_torsion_publ_flag
Cl1 C1 C2 C3 -54.0(2) . . . . ?
Cl2 C1 C2 C3 -175.82(18) . . . . ?
Cl3 C1 C2 C3 66.4(2) . . . . ?
Cl1 C1 C2 C4 68.7(2) . . . . ?
Cl2 C1 C2 C4 -53.1(2) . . . . ?
Cl3 C1 C2 C4 -170.89(16) . . . . ?
C3 C2 C4 O1 46.8(3) . . . . ?
C1 C2 C4 O1 -77.5(3) . . . . ?
C3 C2 C4 N -135.5(2) . . . . ?
C1 C2 C4 N 100.2(2) . . . . ?
O3 C6 C7 N 7.0(3) . . . . ?
O3 C6 C7 C8 127.2(3) . . . . ?
N C7 C8 C9 174.3(2) . . . . ?
C6 C7 C8 C9 61.0(3) . . . . ?
C7 C8 C9 C14 -124.2(3) . . . . ?
C7 C8 C9 C10 57.8(4) . . . . ?
C14 C9 C10 C11 0.4(4) . . . . ?
C8 C9 C10 C11 178.4(3) . . . . ?
C9 C10 C11 C12 -0.8(5) . . . . ?
C10 C11 C12 C13 0.6(5) . . . . ?
C11 C12 C13 C14 0.0(5) . . . . ?
C10 C9 C14 C13 0.2(4) . . . . ?
C8 C9 C14 C13 -177.8(3) . . . . ?
C12 C13 C14 C9 -0.4(5) . . . . ?
O2 C5 N C4 -6.7(4) . . . . ?
O3 C5 N C4 170.8(2) . . . . ?
O2 C5 N C7 -174.0(3) . . . . ?
O3 C5 N C7 3.5(3) . . . . ?
O1 C4 N C5 -155.8(2) . . . . ?
C2 C4 N C5 26.4(3) . . . . ?
O1 C4 N C7 10.5(3) . . . . ?
C2 C4 N C7 -167.19(19) . . . . ?
C6 C7 N C5 -6.5(3) . . . . ?
C8 C7 N C5 -127.1(2) . . . . ?
C6 C7 N C4 -174.9(2) . . . . ?
C8 C7 N C4 64.5(3) . . . . ?
O2 C5 O3 C6 179.2(3) . . . . ?
N C5 O3 C6 1.5(3) . . . . ?
C7 C6 O3 C5 -5.7(3) . . . . ?

loop_
_cod_related_entry_id
_cod_related_entry_database
_cod_related_entry_code
1 ChemSpider 30660084
